data_2216805
loop_
_publ_author_name
'Bats, Jan W.'
'Miculka, Christian'
'Noe, Christian R.'

_publ_section_title
;
 Redetermination of 1,13-diphenyl-2,4,6,8,10,12-hexaoxatridecane at
 161K
;
_journal_coeditor_code SU2020
_journal_issue 12
_journal_name_full 'Acta Crystallographica Section E'
_journal_page_first o4757
_journal_page_last o4757
_journal_paper_doi 10.1107/S1600536807057741
_journal_volume 63
_journal_year 2007
_chemical_formula_iupac 'C19 H24 O6'
_chemical_formula_moiety 'C19 H24 O6'
_chemical_formula_sum 'C19 H24 O6'
_chemical_formula_weight 348.38
_chemical_name_systematic
;
1,13-diphenyl-2,4,6,8,10,12-hexaoxatridecane
;
_space_group_IT_number 5
_symmetry_cell_setting monoclinic
_symmetry_space_group_name_Hall 'C 2y'
_symmetry_space_group_name_H-M 'C 1 2 1'
_atom_sites_solution_hydrogens geom
_atom_sites_solution_primary direct
_atom_sites_solution_secondary difmap
_audit_creation_method SHELXL97
_cell_angle_alpha 90.00
_cell_angle_beta 97.34(2)
_cell_angle_gamma 90.00
_cell_formula_units_Z 4
_cell_length_a 40.733(9)
_cell_length_b 5.4310(10)
_cell_length_c 8.266(3)
_cell_measurement_reflns_used 25
_cell_measurement_temperature 161(2)
_cell_measurement_theta_max 61
_cell_measurement_theta_min 39
_cell_volume 1813.6(8)
_computing_cell_refinement 'CAD-4 Software (Enraf--Nonius, 1989)'
_computing_data_collection 'CAD-4 Software (Enraf--Nonius, 1989)'
_computing_data_reduction 'MolEN (Fair, 1990)'
_computing_molecular_graphics 'SHELXTL (Sheldrick, 1996)'
_computing_publication_material 'SHELXL97 (Sheldrick, 1997)'
_computing_structure_refinement 'SHELXL97 (Sheldrick, 1997)'
_computing_structure_solution 'SHELXS97 (Sheldrick, 1997)'
_diffrn_ambient_temperature 161(2)
_diffrn_measured_fraction_theta_full 0.998
_diffrn_measured_fraction_theta_max 0.998
_diffrn_measurement_device_type 'Enraf--Nonius CAD4'
_diffrn_measurement_method \w
_diffrn_radiation_monochromator graphite
_diffrn_radiation_source 'fine-focus sealed tube'
_diffrn_radiation_type CuK\a
_diffrn_radiation_wavelength 1.54180
_diffrn_reflns_av_R_equivalents 0.0283
_diffrn_reflns_av_sigmaI/netI 0.0157
_diffrn_reflns_limit_h_max 48
_diffrn_reflns_limit_h_min -49
_diffrn_reflns_limit_k_max 6
_diffrn_reflns_limit_k_min -6
_diffrn_reflns_limit_l_max 10
_diffrn_reflns_limit_l_min 0
_diffrn_reflns_number 3681
_diffrn_reflns_theta_full 70.01
_diffrn_reflns_theta_max 70.01
_diffrn_reflns_theta_min 2.19
_diffrn_standards_decay_% <1
_diffrn_standards_interval_time 92
_diffrn_standards_number 3
_exptl_absorpt_coefficient_mu 0.782
_exptl_absorpt_correction_T_max 0.933
_exptl_absorpt_correction_T_min 0.690
_exptl_absorpt_correction_type 'numerical using eight faces'
_exptl_absorpt_process_details '(SHELXTL; Sheldrick, 1996)'
_exptl_crystal_colour colourless
_exptl_crystal_density_diffrn 1.276
_exptl_crystal_density_method 'not measured'
_exptl_crystal_description plate
_exptl_crystal_F_000 744
_exptl_crystal_size_max 0.55
_exptl_crystal_size_mid 0.50
_exptl_crystal_size_min 0.10
_refine_diff_density_max 0.131
_refine_diff_density_min -0.117
_refine_ls_abs_structure_details 'Flack (1983), with 1519 Friedel pairs'
_refine_ls_abs_structure_Flack 0.23(15)
_refine_ls_extinction_coef 0.00125(12)
_refine_ls_extinction_expression Fc^*^=kFc[1+0.001xFc^2^\l^3^/sin(2\q)]^-1/4^
_refine_ls_extinction_method 'SHELXL97 (Sheldrick, 1997)'
_refine_ls_goodness_of_fit_ref 1.103
_refine_ls_hydrogen_treatment constr
_refine_ls_matrix_type full
_refine_ls_number_parameters 228
_refine_ls_number_reflns 3429
_refine_ls_number_restraints 1
_refine_ls_restrained_S_all 1.102
_refine_ls_R_factor_all 0.0319
_refine_ls_R_factor_gt 0.0306
_refine_ls_shift/su_max 0.002
_refine_ls_shift/su_mean 0.000
_refine_ls_structure_factor_coef Fsqd
_refine_ls_weighting_details 'calc w = 1/[\s^2^(Fo^2^)+(0.04P)^2^+0.46P] where P=(Fo^2^+2Fc^2^)/3'
_refine_ls_weighting_scheme calc
_refine_ls_wR_factor_gt 0.0805
_refine_ls_wR_factor_ref 0.0815
_reflns_number_gt 3311
_reflns_number_total 3429
_reflns_threshold_expression I>2\s(I)
_cod_data_source_file su2020.cif
_cod_data_source_block I
_cod_original_sg_symbol_H-M 'C 2'
_cod_database_code 2216805
_cod_database_fobs_code 2216805

loop_
_symmetry_equiv_pos_as_xyz
'x, y, z'
'-x, y, -z'
'x+1/2, y+1/2, z'
'-x+1/2, y+1/2, -z'

loop_
_atom_site_type_symbol
_atom_site_label
_atom_site_fract_x
_atom_site_fract_y
_atom_site_fract_z
_atom_site_U_iso_or_equiv
_atom_site_adp_type
_atom_site_calc_flag
_atom_site_refinement_flags
_atom_site_occupancy
O O1 0.41078(2) 0.51161(19) 0.28403(11) 0.0377(2) Uani d . 1
O O2 0.43216(2) 0.4939(2) 0.03376(10) 0.0345(2) Uani d . 1
O O3 0.48919(2) 0.5043(2) 0.12547(10) 0.0335(2) Uani d . 1
O O4 0.39454(2) 0.04835(18) 0.62151(10) 0.0344(2) Uani d . 1
O O5 0.45158(2) 0.01186(19) 0.70716(10) 0.0338(2) Uani d . 1
O O6 0.47152(2) -0.0039(2) 0.45254(10) 0.0346(2) Uani d . 1
C C1 0.35059(3) 0.4797(3) 0.20153(15) 0.0334(3) Uani d . 1
C C2 0.34789(3) 0.2676(3) 0.29233(16) 0.0328(3) Uani d . 1
H H2 0.3660 0.2173 0.3689 0.039 Uiso calc R 1
C C3 0.31920(3) 0.1275(3) 0.27349(19) 0.0439(4) Uani d . 1
H H3 0.3179 -0.0174 0.3367 0.053 Uiso calc R 1
C C4 0.29282(4) 0.1978(4) 0.1640(2) 0.0590(5) Uani d . 1
H H4 0.2731 0.1024 0.1511 0.071 Uiso calc R 1
C C5 0.29506(4) 0.4070(4) 0.0732(2) 0.0658(6) Uani d . 1
H H5 0.2767 0.4564 -0.0023 0.079 Uiso calc R 1
C C6 0.32371(4) 0.5474(4) 0.08976(18) 0.0513(4) Uani d . 1
H H6 0.3250 0.6903 0.0245 0.062 Uiso calc R 1
C C7 0.38097(4) 0.6406(3) 0.2291(2) 0.0441(4) Uani d . 1
H H7A 0.3837 0.7256 0.1257 0.053 Uiso calc R 1
H H7B 0.3774 0.7683 0.3105 0.053 Uiso calc R 1
C C8 0.42210(3) 0.3591(3) 0.16613(16) 0.0337(3) Uani d . 1
H H8A 0.4042 0.2436 0.1239 0.040 Uiso calc R 1
H H8B 0.4410 0.2604 0.2179 0.040 Uiso calc R 1
C C9 0.46032(3) 0.6437(3) 0.07662(16) 0.0347(3) Uani d . 1
H H9A 0.4640 0.7473 -0.0180 0.042 Uiso calc R 1
H H9B 0.4562 0.7547 0.1668 0.042 Uiso calc R 1
C C10 0.5000 0.3592(4) 0.0000 0.0323(4) Uani d S 1
H H10 0.5184 0.2519 0.0475 0.039 Uiso calc R 1
C C11 0.34710(3) -0.1303(3) 0.71490(17) 0.0360(3) Uani d . 1
C C12 0.33846(4) -0.3416(3) 0.62612(18) 0.0411(3) Uani d . 1
H H12 0.3553 -0.4490 0.5981 0.049 Uiso calc R 1
C C13 0.30536(4) -0.3979(3) 0.57764(19) 0.0445(4) Uani d . 1
H H13 0.2996 -0.5416 0.5148 0.053 Uiso calc R 1
C C14 0.28097(4) -0.2455(3) 0.6206(2) 0.0446(4) Uani d . 1
H H14 0.2584 -0.2843 0.5875 0.054 Uiso calc R 1
C C15 0.28913(4) -0.0370(3) 0.71130(19) 0.0463(4) Uani d . 1
H H15 0.2722 0.0662 0.7426 0.056 Uiso calc R 1
C C16 0.32216(4) 0.0226(3) 0.75710(18) 0.0409(3) Uani d . 1
H H16 0.3278 0.1687 0.8176 0.049 Uiso calc R 1
C C17 0.38279(4) -0.0641(3) 0.76078(17) 0.0443(4) Uani d . 1
H H17A 0.3851 0.0520 0.8539 0.053 Uiso calc R 1
H H17B 0.3959 -0.2136 0.7934 0.053 Uiso calc R 1
C C18 0.42479(3) 0.1719(3) 0.65835(16) 0.0341(3) Uani d . 1
H H18A 0.4229 0.2918 0.7469 0.041 Uiso calc R 1
H H18B 0.4295 0.2653 0.5611 0.041 Uiso calc R 1
C C19 0.46035(3) -0.1411(3) 0.58093(17) 0.0351(3) Uani d . 1
H H19A 0.4409 -0.2407 0.5366 0.042 Uiso calc R 1
H H19B 0.4781 -0.2557 0.6266 0.042 Uiso calc R 1
C C20 0.5000 0.1404(4) 0.5000 0.0335(4) Uani d S 1
H H20 0.4959 0.2478 0.5921 0.040 Uiso calc R 1

loop_
_atom_site_aniso_label
_atom_site_aniso_U_11
_atom_site_aniso_U_22
_atom_site_aniso_U_33
_atom_site_aniso_U_12
_atom_site_aniso_U_13
_atom_site_aniso_U_23
O1 0.0374(5) 0.0430(5) 0.0336(5) -0.0069(5) 0.0086(4) -0.0066(5)
O2 0.0294(4) 0.0461(6) 0.0278(4) 0.0032(4) 0.0029(3) -0.0015(4)
O3 0.0292(4) 0.0439(5) 0.0270(4) -0.0025(4) 0.0019(3) -0.0004(4)
O4 0.0287(4) 0.0461(6) 0.0280(4) -0.0014(4) 0.0025(3) 0.0040(4)
O5 0.0301(4) 0.0414(5) 0.0286(4) -0.0020(4) -0.0015(3) 0.0011(4)
O6 0.0320(5) 0.0424(5) 0.0285(4) 0.0012(4) 0.0000(3) -0.0009(4)
C1 0.0348(6) 0.0359(7) 0.0312(6) 0.0089(6) 0.0110(5) -0.0002(6)
C2 0.0293(6) 0.0344(7) 0.0346(7) 0.0019(5) 0.0036(5) -0.0003(6)
C3 0.0391(7) 0.0485(8) 0.0461(8) -0.0071(7) 0.0131(6) -0.0122(7)
C4 0.0305(8) 0.0827(14) 0.0630(11) -0.0010(8) 0.0033(7) -0.0340(11)
C5 0.0425(9) 0.1012(17) 0.0484(10) 0.0295(10) -0.0145(7) -0.0238(10)
C6 0.0613(10) 0.0583(10) 0.0336(7) 0.0280(8) 0.0039(7) 0.0018(7)
C7 0.0484(8) 0.0314(7) 0.0570(9) 0.0029(7) 0.0238(7) 0.0013(7)
C8 0.0290(6) 0.0370(7) 0.0349(7) 0.0005(6) 0.0040(5) -0.0006(6)
C9 0.0349(7) 0.0350(7) 0.0351(7) 0.0010(6) 0.0083(5) 0.0014(6)
C10 0.0275(8) 0.0358(10) 0.0330(9) 0.000 0.0017(7) 0.000
C11 0.0363(7) 0.0425(7) 0.0304(7) -0.0006(6) 0.0088(5) 0.0070(6)
C12 0.0398(7) 0.0411(8) 0.0441(8) 0.0051(7) 0.0114(6) -0.0011(7)
C13 0.0477(8) 0.0374(8) 0.0492(8) -0.0047(6) 0.0095(6) -0.0039(7)
C14 0.0359(7) 0.0483(8) 0.0511(9) -0.0052(7) 0.0108(6) 0.0035(7)
C15 0.0418(8) 0.0453(9) 0.0541(9) 0.0085(7) 0.0145(7) -0.0002(7)
C16 0.0466(8) 0.0345(7) 0.0426(7) -0.0004(7) 0.0092(6) -0.0019(6)
C17 0.0417(8) 0.0610(10) 0.0299(7) -0.0068(7) 0.0029(6) 0.0093(7)
C18 0.0328(6) 0.0351(7) 0.0343(7) 0.0007(6) 0.0041(5) 0.0005(6)
C19 0.0310(6) 0.0357(7) 0.0377(7) -0.0011(5) 0.0012(5) -0.0002(6)
C20 0.0332(9) 0.0321(9) 0.0350(9) 0.000 0.0033(7) 0.000

loop_
_atom_type_symbol
_atom_type_description
_atom_type_scat_dispersion_real
_atom_type_scat_dispersion_imag
_atom_type_scat_source
C C 0.0181 0.0091 'International Tables Vol C Tables 4.2.6.8 and 6.1.1.4'
H H 0.0000 0.0000 'International Tables Vol C Tables 4.2.6.8 and 6.1.1.4'
O O 0.0492 0.0322 'International Tables Vol C Tables 4.2.6.8 and 6.1.1.4'

loop_
_geom_angle_atom_site_label_1
_geom_angle_atom_site_label_2
_geom_angle_atom_site_label_3
_geom_angle_site_symmetry_1
_geom_angle_site_symmetry_3
_geom_angle
C8 O1 C7 . . 114.31(10)
C9 O2 C8 . . 114.11(9)
C9 O3 C10 . . 114.45(8)
C18 O4 C17 . . 113.74(10)
C18 O5 C19 . . 114.16(10)
C20 O6 C19 . . 114.45(8)
C2 C1 C6 . . 118.02(14)
C2 C1 C7 . . 121.31(12)
C6 C1 C7 . . 120.58(14)
C3 C2 C1 . . 121.25(13)
C3 C2 H2 . . 119.4
C1 C2 H2 . . 119.4
C4 C3 C2 . . 120.07(17)
C4 C3 H3 . . 120.0
C2 C3 H3 . . 120.0
C3 C4 C5 . . 119.47(17)
C3 C4 H4 . . 120.3
C5 C4 H4 . . 120.3
C4 C5 C6 . . 121.05(15)
C4 C5 H5 . . 119.5
C6 C5 H5 . . 119.5
C5 C6 C1 . . 120.14(16)
C5 C6 H6 . . 119.9
C1 C6 H6 . . 119.9
O1 C7 C1 . . 114.37(12)
O1 C7 H7A . . 108.7
C1 C7 H7A . . 108.7
O1 C7 H7B . . 108.7
C1 C7 H7B . . 108.7
H7A C7 H7B . . 107.6
O1 C8 O2 . . 112.58(12)
O1 C8 H8A . . 109.1
O2 C8 H8A . . 109.1
O1 C8 H8B . . 109.1
O2 C8 H8B . . 109.1
H8A C8 H8B . . 107.8
O3 C9 O2 . . 112.45(12)
O3 C9 H9A . . 109.1
O2 C9 H9A . . 109.1
O3 C9 H9B . . 109.1
O2 C9 H9B . . 109.1
H9A C9 H9B . . 107.8
O3 C10 O3 2_655 . 112.41(16)
O3 C10 H10 2_655 . 109.1
O3 C10 H10 . . 109.1
O3 C10 H10 2_655 2_655 109.1
O3 C10 H10 . 2_655 109.1
H10 C10 H10 . 2_655 107.9
C12 C11 C16 . . 118.94(13)
C12 C11 C17 . . 120.43(14)
C16 C11 C17 . . 120.61(14)
C11 C12 C13 . . 120.46(14)
C11 C12 H12 . . 119.8
C13 C12 H12 . . 119.8
C14 C13 C12 . . 119.96(15)
C14 C13 H13 . . 120.0
C12 C13 H13 . . 120.0
C13 C14 C15 . . 120.30(14)
C13 C14 H14 . . 119.8
C15 C14 H14 . . 119.8
C14 C15 C16 . . 119.93(14)
C14 C15 H15 . . 120.0
C16 C15 H15 . . 120.0
C15 C16 C11 . . 120.38(14)
C15 C16 H16 . . 119.8
C11 C16 H16 . . 119.8
O4 C17 C11 . . 108.10(11)
O4 C17 H17A . . 110.1
C11 C17 H17A . . 110.1
O4 C17 H17B . . 110.1
C11 C17 H17B . . 110.1
H17A C17 H17B . . 108.4
O4 C18 O5 . . 113.14(11)
O4 C18 H18A . . 109.0
O5 C18 H18A . . 109.0
O4 C18 H18B . . 109.0
O5 C18 H18B . . 109.0
H18A C18 H18B . . 107.8
O5 C19 O6 . . 112.23(12)
O5 C19 H19A . . 109.2
O6 C19 H19A . . 109.2
O5 C19 H19B . . 109.2
O6 C19 H19B . . 109.2
H19A C19 H19B . . 107.9
O6 C20 O6 . 2_656 112.66(16)
O6 C20 H20 . . 109.1
O6 C20 H20 2_656 . 109.1
O6 C20 H20 . 2_656 109.1
O6 C20 H20 2_656 2_656 109.1
H20 C20 H20 . 2_656 107.8

loop_
_geom_bond_atom_site_label_1
_geom_bond_atom_site_label_2
_geom_bond_site_symmetry_2
_geom_bond_distance
O1 C8 . 1.4013(16)
O1 C7 . 1.4247(18)
O2 C9 . 1.4141(16)
O2 C8 . 1.4198(16)
O3 C9 . 1.4136(16)
O3 C10 . 1.4167(15)
O4 C18 . 1.4018(16)
O4 C17 . 1.4380(16)
O5 C18 . 1.4130(16)
O5 C19 . 1.4149(17)
O6 C20 . 1.4135(15)
O6 C19 . 1.4184(17)
C1 C2 . 1.387(2)
C1 C6 . 1.389(2)
C1 C7 . 1.509(2)
C2 C3 . 1.3865(19)
C2 H2 . 0.9500
C3 C4 . 1.367(2)
C3 H3 . 0.9500
C4 C5 . 1.371(3)
C4 H4 . 0.9500
C5 C6 . 1.386(3)
C5 H5 . 0.9500
C6 H6 . 0.9500
C7 H7A . 0.9900
C7 H7B . 0.9900
C8 H8A . 0.9900
C8 H8B . 0.9900
C9 H9A . 0.9900
C9 H9B . 0.9900
C10 O3 2_655 1.4165(15)
C10 H10 . 0.9900
C10 H10 2_655 0.9900
C11 C12 . 1.383(2)
C11 C16 . 1.391(2)
C11 C17 . 1.498(2)
C12 C13 . 1.391(2)
C12 H12 . 0.9500
C13 C14 . 1.374(2)
C13 H13 . 0.9500
C14 C15 . 1.375(2)
C14 H14 . 0.9500
C15 C16 . 1.389(2)
C15 H15 . 0.9500
C16 H16 . 0.9500
C17 H17A . 0.9900
C17 H17B . 0.9900
C18 H18A . 0.9900
C18 H18B . 0.9900
C19 H19A . 0.9900
C19 H19B . 0.9900
C20 O6 2_656 1.4135(15)
C20 H20 . 0.9900
C20 H20 2_656 0.9900

loop_
_geom_hbond_atom_site_label_D
_geom_hbond_atom_site_label_H
_geom_hbond_atom_site_label_A
_geom_hbond_site_symmetry_A
_geom_hbond_distance_DH
_geom_hbond_distance_HA
_geom_hbond_distance_DA
_geom_hbond_angle_DHA
_geom_hbond_publ_flag
C2 H2 O4 1_555 0.95 2.44 3.333(2) 158 y
C8 H8B O6 1_555 0.99 2.60 3.511(2) 153 y
C10 H10 O5 2_656 0.99 2.58 3.477(2) 150 y
C18 H18A O2 1_556 0.99 2.60 3.541(2) 160 y
C19 H19A O1 1_545 0.99 2.65 3.520(2) 147 y
C19 H19B O3 2_646 0.99 2.64 3.542(2) 152 y
C3 H3 CgB 1_555 0.95 2.92 3.715 143 y
C6 H6 CgB 1_564 0.95 3.00 3.745 136 y
C13 H13 CgA 1_545 0.95 3.07 3.704 126 y
C16 H16 CgA 1_556 0.95 3.19 3.913 134 y

loop_
_geom_torsion_atom_site_label_1
_geom_torsion_atom_site_label_2
_geom_torsion_atom_site_label_3
_geom_torsion_atom_site_label_4
_geom_torsion_site_symmetry_4
_geom_torsion
C6 C1 C2 C3 . -0.5(2)
C7 C1 C2 C3 . 176.24(13)
C1 C2 C3 C4 . -0.1(2)
C2 C3 C4 C5 . 0.2(2)
C3 C4 C5 C6 . 0.4(3)
C4 C5 C6 C1 . -1.0(2)
C2 C1 C6 C5 . 1.0(2)
C7 C1 C6 C5 . -175.69(14)
C8 O1 C7 C1 . 70.25(15)
C2 C1 C7 O1 . 30.25(18)
C6 C1 C7 O1 . -153.13(13)
C7 O1 C8 O2 . 66.21(14)
C9 O2 C8 O1 . 66.01(14)
C10 O3 C9 O2 . 65.90(13)
C8 O2 C9 O3 . 66.15(13)
C9 O3 C10 O3 2_655 66.17(9)
C16 C11 C12 C13 . 1.0(2)
C17 C11 C12 C13 . -177.30(14)
C11 C12 C13 C14 . -1.2(2)
C12 C13 C14 C15 . 0.1(2)
C13 C14 C15 C16 . 1.2(2)
C14 C15 C16 C11 . -1.4(2)
C12 C11 C16 C15 . 0.3(2)
C17 C11 C16 C15 . 178.64(13)
C18 O4 C17 C11 . 165.43(12)
C12 C11 C17 O4 . 80.05(17)
C16 C11 C17 O4 . -98.27(16)
C17 O4 C18 O5 . 67.37(14)
C19 O5 C18 O4 . 68.74(14)
C18 O5 C19 O6 . 63.10(13)
C20 O6 C19 O5 . 60.80(14)
C19 O6 C20 O6 2_656 66.99(9)
